data_4074111
loop_
_publ_author_name
'McGrath, Thomas D.'
'Du, Shaowu'
'Hodson, Bruce E.'
'Stone, F. Gordon A.'

_publ_section_title
;
 Construction of Metal Butterflies on a Metallacarborane Scaffold. 2.
 Synthesis and Structures of Hetero-tri- and -tetrametallic Clusters
;
_journal_issue 19
_journal_name_full Organometallics
_journal_page_first 4452
_journal_paper_doi 10.1021/om060418r
_journal_volume 25
_journal_year 2006
_chemical_formula_sum 'C48 H50 B9 Cu2 Ir O3 P2'
_chemical_formula_weight 1153.39
_chemical_name_systematic
; 
 ? 
;
_space_group_IT_number 14
_symmetry_cell_setting monoclinic
_symmetry_space_group_name_Hall '-P 2ybc'
_symmetry_space_group_name_H-M 'P 1 21/c 1'
_atom_sites_solution_hydrogens geom
_atom_sites_solution_primary direct
_atom_sites_solution_secondary difmap
_audit_creation_method SHELXL-97
_cell_angle_alpha 90.00
_cell_angle_beta 91.699(5)
_cell_angle_gamma 90.00
_cell_formula_units_Z 4
_cell_length_a 16.9819(15)
_cell_length_b 14.8312(13)
_cell_length_c 19.6220(15)
_cell_measurement_reflns_used 8717
_cell_measurement_temperature 110(2)
_cell_measurement_theta_max 30.82
_cell_measurement_theta_min 2.12
_cell_volume 4939.9(7)
_computing_cell_refinement 'APEX2 (Bruker, 2003)'
_computing_data_collection 'APEX2 (Bruker, 2003)'
_computing_data_reduction 'APEX2 (Bruker, 2003)'
_computing_molecular_graphics 'SHELXTL (Bruker, 2001)'
_computing_publication_material 'SHELXTL (Bruker, 2001)'
_computing_structure_refinement 'SHELXTL (Bruker, 2001)'
_computing_structure_solution 'SHELXTL (Bruker, 2001)'
_diffrn_ambient_temperature 110(2)
_diffrn_measured_fraction_theta_full 0.994
_diffrn_measured_fraction_theta_max 0.888
_diffrn_measurement_device_type 'Bruker-Nonius X8 APEX CCD area detector'
_diffrn_measurement_method 'phi and omega scans'
_diffrn_radiation_monochromator graphite
_diffrn_radiation_source 'fine-focus sealed tube'
_diffrn_radiation_type MoK\a
_diffrn_radiation_wavelength 0.71073
_diffrn_reflns_av_R_equivalents 0.0383
_diffrn_reflns_av_sigmaI/netI 0.0288
_diffrn_reflns_limit_h_max 27
_diffrn_reflns_limit_h_min -25
_diffrn_reflns_limit_k_max 23
_diffrn_reflns_limit_k_min -22
_diffrn_reflns_limit_l_max 30
_diffrn_reflns_limit_l_min -28
_diffrn_reflns_number 132852
_diffrn_reflns_theta_full 30.00
_diffrn_reflns_theta_max 34.74
_diffrn_reflns_theta_min 2.08
_exptl_absorpt_coefficient_mu 3.645
_exptl_absorpt_correction_T_max 0.693
_exptl_absorpt_correction_T_min 0.541
_exptl_absorpt_correction_type multi-scan
_exptl_absorpt_process_details 'SADABS (Bruker, 2003)'
_exptl_crystal_colour yellow
_exptl_crystal_density_diffrn 1.551
_exptl_crystal_density_method 'not measured'
_exptl_crystal_description block
_exptl_crystal_F_000 2288
_exptl_crystal_size_max 0.19
_exptl_crystal_size_mid 0.18
_exptl_crystal_size_min 0.14
_refine_diff_density_max 1.535
_refine_diff_density_min -1.315
_refine_diff_density_rms 0.098
_refine_ls_extinction_method none
_refine_ls_goodness_of_fit_ref 1.020
_refine_ls_hydrogen_treatment mixed
_refine_ls_matrix_type full
_refine_ls_number_parameters 668
_refine_ls_number_reflns 18945
_refine_ls_number_restraints 0
_refine_ls_restrained_S_all 1.020
_refine_ls_R_factor_all 0.0400
_refine_ls_R_factor_gt 0.0264
_refine_ls_shift/su_max 0.004
_refine_ls_shift/su_mean 0.000
_refine_ls_structure_factor_coef Fsqd
_refine_ls_weighting_details 'calc w=1/[\s^2^(Fo^2^)+(0.0264P)^2^+4.4387P] where P=(Fo^2^+2Fc^2^)/3'
_refine_ls_weighting_scheme calc
_refine_ls_wR_factor_gt 0.0580
_refine_ls_wR_factor_ref 0.0627
_reflns_number_gt 15383
_reflns_number_total 18945
_reflns_threshold_expression >2sigma(I)
_cod_data_source_file om060418rsi20060515_072638.cif
_cod_data_source_block 5a
_cod_depositor_comments
;
The following automatic conversions were performed:

'_symmetry_cell_setting' value 'Monoclinic' changed to 'monoclinic'
according to /home/saulius/struct/CIF-dictionaries/cif_core.dic
dictionary named 'cif_core.dic' version 2.4.1 from 2010-06-29.

Automatic conversion script
Id: cif_fix_values 1715 2011-07-08 13:25:40Z adriana 
;
_cod_original_sg_symbol_H-M 'P2(1)/c  '
_cod_database_code 4074111

loop_
_symmetry_equiv_pos_as_xyz
'x, y, z'
'-x, y+1/2, -z+1/2'
'-x, -y, -z'
'x, -y-1/2, z-1/2'

loop_
_atom_site_label
_atom_site_type_symbol
_atom_site_fract_x
_atom_site_fract_y
_atom_site_fract_z
_atom_site_U_iso_or_equiv
_atom_site_adp_type
_atom_site_occupancy
_atom_site_symmetry_multiplicity
_atom_site_calc_flag
_atom_site_refinement_flags
_atom_site_disorder_assembly
_atom_site_disorder_group
Ir Ir 0.315849(4) 0.562863(5) 0.154431(3) 0.01752(2) Uani 1 1 d . A .
C11 C 0.39927(13) 0.52995(17) 0.09800(11) 0.0308(4) Uani 1 1 d . . .
O11 O 0.45141(11) 0.51006(16) 0.06609(10) 0.0517(5) Uani 1 1 d . . .
C12 C 0.33867(12) 0.68667(15) 0.14687(10) 0.0260(4) Uani 1 1 d . . .
O12 O 0.35597(10) 0.76143(11) 0.14633(9) 0.0379(4) Uani 1 1 d . . .
C2 C 0.35822(11) 0.51874(13) 0.25338(9) 0.0218(3) Uani 1 1 d . . .
B3 B 0.19032(13) 0.52026(17) 0.13459(12) 0.0254(4) Uani 1 1 d . A .
H3 H 0.1523(15) 0.5341(18) 0.0865(13) 0.030 Uiso 1 1 d . A .
B4 B 0.28271(13) 0.57643(16) 0.27310(12) 0.0250(4) Uani 1 1 d . . .
H4 H 0.2888(15) 0.6370(18) 0.3020(13) 0.030 Uiso 1 1 d . . .
B5 B 0.33121(15) 0.42566(15) 0.21778(12) 0.0257(4) Uani 1 1 d . . .
H5 H 0.3755(15) 0.3733(18) 0.2064(13) 0.031 Uiso 1 1 d . . .
B6 B 0.24116(15) 0.42338(16) 0.15636(12) 0.0268(5) Uani 1 1 d . . .
H6 H 0.2466(15) 0.3644(18) 0.1190(13) 0.032 Uiso 1 1 d . A .
B7 B 0.19337(13) 0.57856(17) 0.21060(13) 0.0266(5) Uani 1 1 d . A .
H7 H 0.1582(15) 0.6422(18) 0.2172(13) 0.032 Uiso 1 1 d . . .
B8 B 0.29442(15) 0.45948(18) 0.29955(12) 0.0295(5) Uani 1 1 d . . .
H8 H 0.3148(17) 0.4379(17) 0.3474(15) 0.035 Uiso 1 1 d . . .
B9 B 0.15825(15) 0.46304(19) 0.20464(13) 0.0299(5) Uani 1 1 d . . .
H9 H 0.0971(17) 0.4368(17) 0.2043(15) 0.036 Uiso 1 1 d . . .
B10 B 0.23349(16) 0.39719(18) 0.24426(13) 0.0312(5) Uani 1 1 d . . .
H10 H 0.2176(16) 0.3275(19) 0.2603(14) 0.037 Uiso 1 1 d . . .
B11 B 0.20015(14) 0.50268(19) 0.28189(12) 0.0297(5) Uani 1 1 d . . .
H11 H 0.1593(16) 0.5100(19) 0.3260(14) 0.036 Uiso 1 1 d . . .
C21 C 0.43948(12) 0.53722(16) 0.27994(11) 0.0273(4) Uani 1 1 d . . .
C22 C 0.47040(14) 0.62311(19) 0.28172(14) 0.0401(6) Uani 1 1 d . . .
H22A H 0.4398 0.6714 0.2634 0.048 Uiso 1 1 calc R . .
C23 C 0.54515(14) 0.6413(2) 0.30950(13) 0.0438(6) Uani 1 1 d . . .
H23A H 0.5655 0.7010 0.3085 0.053 Uiso 1 1 calc R . .
C24 C 0.58891(17) 0.5738(3) 0.3381(2) 0.0636(10) Uani 1 1 d . . .
H24A H 0.6403 0.5855 0.3563 0.076 Uiso 1 1 calc R . .
C25 C 0.5576(2) 0.4883(3) 0.3401(3) 0.0934(16) Uani 1 1 d . . .
H25A H 0.5868 0.4413 0.3620 0.112 Uiso 1 1 calc R . .
C26 C 0.48395(19) 0.4699(2) 0.3107(2) 0.0686(11) Uani 1 1 d . . .
H26A H 0.4639 0.4101 0.3117 0.082 Uiso 1 1 calc R . .
Cu1 Cu 0.252340(17) 0.46991(2) 0.049364(14) 0.03284(6) Uani 1 1 d . A .
P1 P 0.26787(3) 0.43085(4) -0.05678(3) 0.02773(11) Uani 1 1 d . . .
C31 C 0.34279(12) 0.34442(16) -0.06440(11) 0.0294(4) Uani 1 1 d . A .
C32 C 0.38201(14) 0.33010(19) -0.12486(12) 0.0374(5) Uani 1 1 d . . .
H32A H 0.3687 0.3649 -0.1642 0.045 Uiso 1 1 calc R A .
C33 C 0.44047(16) 0.2651(2) -0.12751(14) 0.0481(7) Uani 1 1 d . A .
H33A H 0.4668 0.2550 -0.1689 0.058 Uiso 1 1 calc R . .
C34 C 0.46056(16) 0.2149(2) -0.07052(15) 0.0495(7) Uani 1 1 d . . .
H34A H 0.5013 0.1712 -0.0723 0.059 Uiso 1 1 calc R A .
C35 C 0.42135(16) 0.2284(2) -0.01099(14) 0.0483(7) Uani 1 1 d . A .
H35A H 0.4343 0.1928 0.0280 0.058 Uiso 1 1 calc R . .
C36 C 0.36331(15) 0.29318(19) -0.00755(12) 0.0396(6) Uani 1 1 d . . .
H36A H 0.3373 0.3027 0.0340 0.047 Uiso 1 1 calc R A .
C41 C 0.17812(12) 0.38692(17) -0.09740(11) 0.0306(4) Uani 1 1 d . A .
C42 C 0.11118(15) 0.44117(19) -0.09795(15) 0.0424(6) Uani 1 1 d . . .
H42A H 0.1134 0.4992 -0.0775 0.051 Uiso 1 1 calc R A .
C43 C 0.04089(15) 0.4108(2) -0.12835(14) 0.0457(6) Uani 1 1 d . A .
H43A H -0.0041 0.4489 -0.1300 0.055 Uiso 1 1 calc R . .
C44 C 0.03649(14) 0.3258(2) -0.15584(14) 0.0471(7) Uani 1 1 d . . .
H44A H -0.0117 0.3052 -0.1762 0.057 Uiso 1 1 calc R A .
C45 C 0.10142(16) 0.2705(2) -0.15414(17) 0.0580(9) Uani 1 1 d . A .
H45A H 0.0978 0.2113 -0.1726 0.070 Uiso 1 1 calc R . .
C46 C 0.17275(15) 0.3011(2) -0.12533(16) 0.0491(7) Uani 1 1 d . . .
H46A H 0.2177 0.2630 -0.1248 0.059 Uiso 1 1 calc R A .
C51 C 0.3053(6) 0.5141(7) -0.1184(5) 0.0254(13) Uani 0.607(5) 1 d P A 1
C51A C 0.2956(9) 0.5268(12) -0.1048(7) 0.025(2) Uani 0.393(5) 1 d P A 2
C52 C 0.3719(9) 0.5665(13) -0.0967(7) 0.038(3) Uani 0.607(5) 1 d P A 1
H52B H 0.3944 0.5626 -0.0519 0.046 Uiso 0.607(5) 1 calc PR A 1
C52A C 0.3738(12) 0.551(2) -0.0993(11) 0.038(4) Uani 0.393(5) 1 d P A 2
H52A H 0.4071 0.5165 -0.0699 0.046 Uiso 0.393(5) 1 calc PR A 2
C53 C 0.3994(10) 0.6199(15) -0.1425(11) 0.049(3) Uani 0.607(5) 1 d P A 1
H53A H 0.4434 0.6554 -0.1280 0.059 Uiso 0.607(5) 1 calc PR A 1
C53A C 0.4111(15) 0.630(2) -0.1364(17) 0.038(3) Uani 0.393(5) 1 d P A 2
H53B H 0.4653 0.6456 -0.1332 0.046 Uiso 0.393(5) 1 calc PR A 2
C54 C 0.3751(3) 0.6320(4) -0.2062(3) 0.0455(12) Uani 0.607(5) 1 d P A 1
H54A H 0.4014 0.6716 -0.2361 0.055 Uiso 0.607(5) 1 calc PR A 1
C54A C 0.3504(5) 0.6766(7) -0.1782(5) 0.063(3) Uani 0.393(5) 1 d P A 2
H54B H 0.3671 0.7269 -0.2041 0.076 Uiso 0.393(5) 1 calc PR A 2
C55 C 0.3098(3) 0.5840(4) -0.2270(3) 0.0501(13) Uani 0.607(5) 1 d P A 1
H55A H 0.2885 0.5913 -0.2719 0.060 Uiso 0.607(5) 1 calc PR A 1
C55A C 0.2733(5) 0.6547(6) -0.1830(4) 0.057(2) Uani 0.393(5) 1 d P A 2
H55B H 0.2383 0.6899 -0.2108 0.069 Uiso 0.393(5) 1 calc PR A 2
C56 C 0.2746(2) 0.5244(3) -0.1823(2) 0.0400(11) Uani 0.607(5) 1 d P A 1
H56A H 0.2292 0.4911 -0.1966 0.048 Uiso 0.607(5) 1 calc PR A 1
C56A C 0.2445(4) 0.5807(6) -0.1476(4) 0.0451(19) Uani 0.393(5) 1 d P A 2
H56B H 0.1902 0.5658 -0.1519 0.054 Uiso 0.393(5) 1 calc PR A 2
Cu2 Cu 0.200983(16) 0.64779(2) 0.091268(16) 0.03596(7) Uani 1 1 d . . .
P2 P 0.16760(3) 0.77168(4) 0.03764(3) 0.02918(11) Uani 1 1 d . A .
C61 C 0.10725(12) 0.75099(15) -0.03887(11) 0.0288(4) Uani 1 1 d . . .
C62 C 0.11649(14) 0.79892(18) -0.09917(12) 0.0366(5) Uani 1 1 d . A .
H62A H 0.1553 0.8448 -0.1014 0.044 Uiso 1 1 calc R . .
C63 C 0.06880(15) 0.7794(2) -0.15596(13) 0.0417(6) Uani 1 1 d . . .
H63A H 0.0749 0.8125 -0.1969 0.050 Uiso 1 1 calc R A .
C64 C 0.01272(15) 0.71234(18) -0.15340(12) 0.0381(5) Uani 1 1 d . A .
H64A H -0.0188 0.6985 -0.1928 0.046 Uiso 1 1 calc R . .
C65 C 0.00218(15) 0.66512(17) -0.09340(13) 0.0387(5) Uani 1 1 d . . .
H65A H -0.0373 0.6199 -0.0914 0.046 Uiso 1 1 calc R A .
C66 C 0.04939(14) 0.68415(17) -0.03635(12) 0.0340(5) Uani 1 1 d . A .
H66A H 0.0424 0.6516 0.0047 0.041 Uiso 1 1 calc R . .
C71 C 0.25056(12) 0.83766(18) 0.00944(12) 0.0334(5) Uani 1 1 d . . .
C72 C 0.25656(17) 0.9292(2) 0.01943(17) 0.0487(7) Uani 1 1 d . A .
H72A H 0.2167 0.9606 0.0428 0.058 Uiso 1 1 calc R . .
C73 C 0.3216(2) 0.9760(3) -0.00488(18) 0.0619(9) Uani 1 1 d . . .
H73A H 0.3253 1.0394 0.0013 0.074 Uiso 1 1 calc R A .
C74 C 0.37996(17) 0.9308(3) -0.03760(16) 0.0575(9) Uani 1 1 d . A .
H74A H 0.4247 0.9626 -0.0528 0.069 Uiso 1 1 calc R . .
C75 C 0.37382(15) 0.8407(3) -0.04819(15) 0.0559(9) Uani 1 1 d . . .
H75A H 0.4137 0.8100 -0.0720 0.067 Uiso 1 1 calc R A .
C76 C 0.30951(15) 0.7926(2) -0.02445(14) 0.0452(6) Uani 1 1 d . A .
H76A H 0.3061 0.7293 -0.0314 0.054 Uiso 1 1 calc R . .
C81 C 0.11013(12) 0.84795(16) 0.08931(11) 0.0307(4) Uani 1 1 d . . .
C82 C 0.12979(16) 0.8558(2) 0.15795(13) 0.0446(6) Uani 1 1 d . A .
H82A H 0.1729 0.8224 0.1768 0.054 Uiso 1 1 calc R . .
C83 C 0.08724(19) 0.9119(2) 0.19946(15) 0.0515(7) Uani 1 1 d . . .
H83A H 0.1021 0.9177 0.2463 0.062 Uiso 1 1 calc R A .
C84 C 0.02362(17) 0.9594(2) 0.17354(16) 0.0507(7) Uani 1 1 d . A .
H84A H -0.0054 0.9980 0.2022 0.061 Uiso 1 1 calc R . .
C85 C 0.00255(19) 0.9505(3) 0.10616(17) 0.0627(10) Uani 1 1 d . . .
H85A H -0.0420 0.9821 0.0881 0.075 Uiso 1 1 calc R A .
C86 C 0.04585(16) 0.8955(3) 0.06378(14) 0.0528(8) Uani 1 1 d . A .
H86A H 0.0311 0.8906 0.0169 0.063 Uiso 1 1 calc R . .
C101 C 0.1938(2) 0.1552(2) 0.0953(2) 0.0592(8) Uani 1 1 d . . .
C102 C 0.1307(3) 0.1519(5) 0.0434(3) 0.132(3) Uani 1 1 d . . .
H10A H 0.1533 0.1540 -0.0019 0.198 Uiso 1 1 calc R . .
H10B H 0.0956 0.2037 0.0490 0.198 Uiso 1 1 calc R . .
H10C H 0.1007 0.0959 0.0483 0.198 Uiso 1 1 calc R . .
C104 C 0.1755(2) 0.1532(3) 0.1690(2) 0.0829(13) Uani 1 1 d . . .
H10D H 0.2246 0.1577 0.1964 0.124 Uiso 1 1 calc R . .
H10E H 0.1488 0.0965 0.1795 0.124 Uiso 1 1 calc R . .
H10F H 0.1412 0.2041 0.1795 0.124 Uiso 1 1 calc R . .
O101 O 0.2593(2) 0.1634(3) 0.0773(2) 0.1208(14) Uani 1 1 d . . .

loop_
_atom_site_aniso_label
_atom_site_aniso_U_11
_atom_site_aniso_U_22
_atom_site_aniso_U_33
_atom_site_aniso_U_23
_atom_site_aniso_U_13
_atom_site_aniso_U_12
Ir 0.01667(3) 0.01993(3) 0.01598(3) 0.00100(2) 0.00064(2) -0.00079(2)
C11 0.0278(10) 0.0374(11) 0.0271(11) 0.0034(9) 0.0030(8) 0.0028(9)
O11 0.0330(9) 0.0789(15) 0.0440(11) -0.0031(10) 0.0157(8) 0.0126(9)
C12 0.0245(8) 0.0288(10) 0.0248(9) 0.0027(8) -0.0018(7) -0.0018(7)
O12 0.0432(9) 0.0279(8) 0.0421(10) 0.0042(7) -0.0068(7) -0.0095(7)
C2 0.0230(8) 0.0254(9) 0.0170(8) 0.0030(7) -0.0008(6) -0.0014(7)
B3 0.0210(9) 0.0328(12) 0.0223(10) 0.0009(9) -0.0009(8) -0.0070(8)
B4 0.0219(9) 0.0319(12) 0.0212(10) -0.0059(8) 0.0034(8) -0.0044(8)
B5 0.0338(11) 0.0218(10) 0.0216(10) 0.0039(8) 0.0023(8) 0.0006(8)
B6 0.0362(12) 0.0238(11) 0.0205(10) -0.0018(8) 0.0021(9) -0.0087(9)
B7 0.0172(9) 0.0338(12) 0.0289(11) -0.0018(9) 0.0035(8) -0.0020(8)
B8 0.0331(12) 0.0357(12) 0.0197(10) 0.0031(9) 0.0011(9) -0.0081(9)
B9 0.0268(11) 0.0389(13) 0.0242(11) 0.0005(9) 0.0021(9) -0.0138(9)
B10 0.0397(13) 0.0311(12) 0.0228(11) 0.0033(9) 0.0016(9) -0.0125(10)
B11 0.0265(10) 0.0407(13) 0.0221(11) -0.0031(9) 0.0049(8) -0.0100(9)
C21 0.0229(9) 0.0365(11) 0.0223(9) 0.0043(8) -0.0015(7) 0.0000(8)
C22 0.0307(11) 0.0439(14) 0.0451(14) 0.0089(11) -0.0108(10) -0.0094(10)
C23 0.0313(11) 0.0643(18) 0.0354(13) 0.0045(12) -0.0061(10) -0.0183(11)
C24 0.0285(12) 0.084(3) 0.077(2) 0.0042(19) -0.0186(14) -0.0056(14)
C25 0.051(2) 0.072(3) 0.154(5) 0.010(3) -0.052(2) 0.0140(18)
C26 0.0472(17) 0.0467(17) 0.110(3) 0.0095(18) -0.0367(18) 0.0059(14)
Cu1 0.03556(14) 0.04305(16) 0.01986(12) -0.00875(11) 0.00016(10) -0.00604(12)
P1 0.0259(2) 0.0393(3) 0.0179(2) -0.0029(2) -0.00013(18) -0.0050(2)
C31 0.0232(9) 0.0426(12) 0.0224(9) 0.0005(8) -0.0009(7) -0.0049(8)
C32 0.0336(11) 0.0538(15) 0.0249(11) 0.0050(10) 0.0040(9) 0.0038(10)
C33 0.0381(13) 0.070(2) 0.0371(14) 0.0058(13) 0.0120(11) 0.0121(13)
C34 0.0344(12) 0.0671(19) 0.0470(15) 0.0098(14) 0.0012(11) 0.0126(12)
C35 0.0435(14) 0.0658(19) 0.0352(14) 0.0135(13) -0.0041(11) 0.0072(13)
C36 0.0370(12) 0.0564(16) 0.0254(11) 0.0058(10) 0.0016(9) -0.0023(11)
C41 0.0234(9) 0.0481(13) 0.0205(9) -0.0073(9) 0.0039(7) -0.0044(9)
C42 0.0339(12) 0.0480(15) 0.0447(15) -0.0071(11) -0.0070(10) 0.0015(10)
C43 0.0264(11) 0.0684(18) 0.0422(14) 0.0018(13) -0.0037(10) 0.0012(11)
C44 0.0250(10) 0.079(2) 0.0372(13) -0.0122(13) 0.0027(9) -0.0147(12)
C45 0.0319(12) 0.073(2) 0.069(2) -0.0363(17) 0.0027(13) -0.0134(13)
C46 0.0267(11) 0.0644(19) 0.0561(17) -0.0300(15) 0.0023(11) -0.0024(11)
C51 0.028(3) 0.035(3) 0.014(4) -0.004(2) 0.008(2) -0.001(2)
C51A 0.023(4) 0.047(6) 0.006(5) -0.007(3) 0.006(3) 0.007(3)
C52 0.040(5) 0.044(7) 0.031(4) -0.003(4) -0.004(3) -0.006(3)
C52A 0.021(5) 0.041(8) 0.054(9) 0.025(7) 0.011(5) -0.001(4)
C53 0.034(6) 0.052(5) 0.061(7) 0.006(4) 0.007(5) -0.017(4)
C53A 0.022(5) 0.042(7) 0.050(6) 0.016(5) -0.010(4) -0.019(4)
C54 0.046(3) 0.045(3) 0.045(3) 0.015(2) 0.006(2) -0.003(2)
C54A 0.055(5) 0.076(6) 0.060(6) 0.038(5) 0.021(4) 0.015(4)
C55 0.047(2) 0.062(3) 0.041(2) 0.023(2) -0.008(2) -0.004(2)
C55A 0.052(4) 0.070(6) 0.050(4) 0.030(4) -0.010(3) 0.007(4)
C56 0.034(2) 0.049(3) 0.036(2) 0.0075(19) -0.0069(16) -0.0053(18)
C56A 0.035(3) 0.065(5) 0.035(3) 0.014(3) -0.009(3) 0.000(3)
Cu2 0.02680(12) 0.03666(15) 0.04367(16) 0.01427(12) -0.01158(11) -0.00106(11)
P2 0.0206(2) 0.0357(3) 0.0310(3) 0.0103(2) -0.0035(2) 0.0018(2)
C61 0.0228(9) 0.0334(11) 0.0301(10) 0.0050(8) -0.0008(8) 0.0045(8)
C62 0.0310(11) 0.0462(14) 0.0326(12) 0.0092(10) 0.0003(9) -0.0035(10)
C63 0.0401(13) 0.0579(16) 0.0271(11) 0.0079(11) 0.0007(10) -0.0025(11)
C64 0.0401(12) 0.0456(14) 0.0282(11) -0.0040(10) -0.0026(9) 0.0018(10)
C65 0.0392(12) 0.0365(13) 0.0400(13) 0.0019(10) -0.0065(10) -0.0036(10)
C66 0.0339(11) 0.0358(12) 0.0320(11) 0.0065(9) -0.0030(9) -0.0006(9)
C71 0.0219(9) 0.0488(14) 0.0294(11) 0.0116(10) -0.0026(8) -0.0003(9)
C72 0.0394(13) 0.0498(16) 0.0574(18) 0.0065(13) 0.0116(12) -0.0092(12)
C73 0.0552(18) 0.065(2) 0.066(2) 0.0079(17) 0.0105(16) -0.0252(16)
C74 0.0348(13) 0.097(3) 0.0400(15) 0.0190(16) -0.0005(11) -0.0228(15)
C75 0.0267(11) 0.105(3) 0.0357(14) 0.0117(16) 0.0055(10) 0.0001(14)
C76 0.0310(11) 0.0660(19) 0.0387(14) 0.0061(12) 0.0039(10) 0.0037(12)
C81 0.0228(9) 0.0402(12) 0.0291(11) 0.0079(9) 0.0002(8) -0.0026(8)
C82 0.0435(14) 0.0566(17) 0.0330(13) 0.0022(11) -0.0112(10) 0.0002(12)
C83 0.0558(17) 0.0664(19) 0.0321(13) -0.0055(13) 0.0000(12) -0.0098(15)
C84 0.0418(14) 0.069(2) 0.0420(15) -0.0073(14) 0.0137(12) -0.0019(13)
C85 0.0430(15) 0.098(3) 0.0468(17) -0.0101(17) -0.0005(13) 0.0299(17)
C86 0.0371(13) 0.089(2) 0.0323(13) 0.0003(14) -0.0027(10) 0.0248(14)
C101 0.0533(18) 0.0405(16) 0.084(2) 0.0038(16) 0.0065(17) 0.0145(13)
C102 0.125(5) 0.168(6) 0.101(4) -0.024(4) -0.034(3) 0.087(4)
C104 0.068(2) 0.090(3) 0.092(3) -0.029(2) 0.025(2) -0.023(2)
O101 0.084(2) 0.135(3) 0.145(3) 0.039(3) 0.043(2) 0.029(2)

loop_
_atom_type_symbol
_atom_type_description
_atom_type_scat_dispersion_real
_atom_type_scat_dispersion_imag
_atom_type_scat_source
C C 0.0033 0.0016 'International Tables Vol C Tables 4.2.6.8 and 6.1.1.4'
H H 0.0000 0.0000 'International Tables Vol C Tables 4.2.6.8 and 6.1.1.4'
B B 0.0013 0.0007 'International Tables Vol C Tables 4.2.6.8 and 6.1.1.4'
O O 0.0106 0.0060 'International Tables Vol C Tables 4.2.6.8 and 6.1.1.4'
P P 0.1023 0.0942 'International Tables Vol C Tables 4.2.6.8 and 6.1.1.4'
Cu Cu 0.3201 1.2651 'International Tables Vol C Tables 4.2.6.8 and 6.1.1.4'
Ir Ir -1.4442 7.9887 'International Tables Vol C Tables 4.2.6.8 and 6.1.1.4'

loop_
_geom_angle_atom_site_label_1
_geom_angle_atom_site_label_2
_geom_angle_atom_site_label_3
_geom_angle
C12 Ir C11 92.65(10)
C12 Ir C2 107.66(8)
C11 Ir C2 102.35(9)
C12 Ir B3 117.20(9)
C11 Ir B3 123.39(10)
C2 Ir B3 111.16(8)
C12 Ir B7 97.19(9)
C11 Ir B7 166.52(9)
C2 Ir B7 83.46(8)
B3 Ir B7 43.46(8)
C12 Ir B5 148.19(8)
C11 Ir B5 90.72(9)
C2 Ir B5 40.98(8)
B3 Ir B5 86.51(9)
B7 Ir B5 85.78(9)
C12 Ir B4 92.81(9)
C11 Ir B4 141.79(9)
C2 Ir B4 40.40(8)
B3 Ir B4 86.76(8)
B7 Ir B4 47.07(8)
B5 Ir B4 66.18(8)
C12 Ir B6 160.20(9)
C11 Ir B6 100.97(10)
C2 Ir B6 83.55(8)
B3 Ir B6 43.06(9)
B7 Ir B6 67.31(9)
B5 Ir B6 46.90(8)
B4 Ir B6 85.37(8)
C12 Ir Cu2 69.15(6)
C11 Ir Cu2 114.23(7)
C2 Ir Cu2 143.31(5)
B3 Ir Cu2 50.22(6)
B7 Ir Cu2 61.54(6)
B5 Ir Cu2 136.59(6)
B4 Ir Cu2 103.03(6)
B6 Ir Cu2 92.02(6)
C12 Ir Cu1 121.33(6)
C11 Ir Cu1 73.00(7)
C2 Ir Cu1 130.82(5)
B3 Ir Cu1 50.49(6)
B7 Ir Cu1 93.95(6)
B5 Ir Cu1 89.85(6)
B4 Ir Cu1 133.09(5)
B6 Ir Cu1 51.32(6)
Cu2 Ir Cu1 66.678(11)
O11 C11 Ir 177.4(2)
O12 C12 Ir 175.13(18)
C21 C2 B4 124.03(18)
C21 C2 B5 124.11(18)
B4 C2 B5 110.13(16)
C21 C2 B8 120.94(16)
B4 C2 B8 67.35(15)
B5 C2 B8 66.74(14)
C21 C2 Ir 122.84(14)
B4 C2 Ir 78.84(11)
B5 C2 Ir 77.62(11)
B8 C2 Ir 116.20(13)
H3 B3 B9 124.2(13)
H3 B3 B7 128.6(13)
B9 B3 B7 63.73(15)
H3 B3 B6 128.3(13)
B9 B3 B6 63.78(15)
B7 B3 B6 101.64(16)
H3 B3 Cu2 63.6(13)
B9 B3 Cu2 143.94(17)
B7 B3 Cu2 84.08(13)
B6 B3 Cu2 143.99(15)
H3 B3 Cu1 72.4(13)
B9 B3 Cu1 128.96(17)
B7 B3 Cu1 148.17(14)
B6 B3 Cu1 69.38(12)
Cu2 B3 Cu1 86.97(9)
H3 B3 Ir 127.0(13)
B9 B3 Ir 108.79(13)
B7 B3 Ir 72.84(11)
B6 B3 Ir 74.08(11)
Cu2 B3 Ir 73.85(7)
Cu1 B3 Ir 75.33(7)
C2 B4 B11 109.41(17)
C2 B4 B8 58.48(14)
B11 B4 B8 57.96(14)
C2 B4 B7 118.55(16)
B11 B4 B7 57.74(13)
B8 B4 B7 105.97(15)
C2 B4 Ir 60.76(10)
B11 B4 Ir 104.30(13)
B8 B4 Ir 99.71(13)
B7 B4 Ir 65.75(10)
C2 B5 B10 109.20(17)
C2 B5 B8 58.56(13)
B10 B5 B8 57.64(14)
C2 B5 B6 119.98(16)
B10 B5 B6 56.90(13)
B8 B5 B6 105.78(17)
C2 B5 Ir 61.40(10)
B10 B5 Ir 105.15(14)
B8 B5 Ir 100.92(13)
B6 B5 Ir 67.44(10)
H6 B6 B3 121.8(13)
H6 B6 B10 117.6(13)
B3 B6 B10 111.85(18)
H6 B6 B9 131.2(13)
B3 B6 B9 57.95(14)
B10 B6 B9 58.97(15)
H6 B6 B5 109.7(13)
B3 B6 B5 121.66(16)
B10 B6 B5 58.27(13)
B9 B6 B5 106.38(16)
H6 B6 Cu1 67.8(13)
B3 B6 Cu1 64.12(11)
B10 B6 Cu1 174.49(16)
B9 B6 Cu1 118.74(15)
B5 B6 Cu1 119.92(14)
H6 B6 Ir 126.0(13)
B3 B6 Ir 62.86(10)
B10 B6 Ir 104.76(13)
B9 B6 Ir 98.37(13)
B5 B6 Ir 65.66(9)
Cu1 B6 Ir 70.22(7)
H7 B7 B3 121.2(13)
H7 B7 B11 117.2(13)
B3 B7 B11 111.05(18)
H7 B7 B9 128.6(13)
B3 B7 B9 57.98(14)
B11 B7 B9 58.17(14)
H7 B7 B4 110.5(13)
B3 B7 B4 123.14(17)
B11 B7 B4 57.44(13)
B9 B7 B4 106.08(16)
H7 B7 Ir 127.2(13)
B3 B7 Ir 63.71(10)
B11 B7 Ir 105.13(13)
B9 B7 Ir 99.60(13)
B4 B7 Ir 67.18(10)
H7 B7 Cu2 79.1(13)
B3 B7 Cu2 53.95(11)
B11 B7 Cu2 163.41(16)
B9 B7 Cu2 110.14(14)
B4 B7 Cu2 121.94(13)
Ir B7 Cu2 63.28(6)
C2 B8 B10 108.79(17)
C2 B8 B11 107.60(17)
B10 B8 B11 63.11(15)
C2 B8 B5 54.70(13)
B10 B8 B5 61.00(14)
B11 B8 B5 105.30(17)
C2 B8 B4 54.17(12)
B10 B8 B4 105.66(17)
B11 B8 B4 60.18(14)
B5 B8 B4 92.81(15)
B3 B9 B11 113.28(17)
B3 B9 B10 112.47(18)
B11 B9 B10 62.41(15)
B3 B9 B7 58.28(14)
B11 B9 B7 60.33(14)
B10 B9 B7 105.12(16)
B3 B9 B6 58.26(14)
B11 B9 B6 104.94(17)
B10 B9 B6 59.34(14)
B7 B9 B6 94.63(15)
B8 B10 B9 112.88(19)
B8 B10 B6 115.44(17)
B9 B10 B6 61.68(15)
B8 B10 B5 61.36(14)
B9 B10 B5 113.76(17)
B6 B10 B5 64.83(14)
B8 B10 B11 58.64(14)
B9 B10 B11 58.44(15)
B6 B10 B11 103.75(17)
B5 B10 B11 102.40(16)
B8 B11 B9 113.16(19)
B8 B11 B4 61.86(14)
B9 B11 B4 114.81(17)
B8 B11 B7 114.89(17)
B9 B11 B7 61.49(14)
B4 B11 B7 64.82(14)
B8 B11 B10 58.25(15)
B9 B11 B10 59.15(15)
B4 B11 B10 103.37(17)
B7 B11 B10 103.60(17)
C22 C21 C26 117.1(2)
C22 C21 C2 121.9(2)
C26 C21 C2 120.7(2)
C21 C22 C23 122.1(2)
C24 C23 C22 120.0(3)
C23 C24 C25 119.0(3)
C24 C25 C26 120.8(3)
C21 C26 C25 120.9(3)
H3 Cu1 B3 31.4(7)
H3 Cu1 P1 125.0(7)
B3 Cu1 P1 156.14(6)
H3 Cu1 B6 73.7(7)
B3 Cu1 B6 46.51(9)
P1 Cu1 B6 146.48(6)
H3 Cu1 Ir 79.1(7)
B3 Cu1 Ir 54.18(6)
P1 Cu1 Ir 144.33(2)
B6 Cu1 Ir 58.46(6)
H3 Cu1 Cu2 40.2(7)
B3 Cu1 Cu2 45.75(7)
P1 Cu1 Cu2 123.80(2)
B6 Cu1 Cu2 88.85(6)
Ir Cu1 Cu2 55.421(8)
H3 Cu1 H7 34.8(8)
B3 Cu1 H7 15.2(3)
P1 Cu1 H7 154.7(3)
B6 Cu1 H7 56.2(3)
Ir Cu1 H7 44.6(3)
Cu2 Cu1 H7 33.0(3)
C51A P1 C31 108.9(4)
C51A P1 C41 106.6(5)
C31 P1 C41 106.92(11)
C51A P1 C51 11.5(4)
C31 P1 C51 99.3(3)
C41 P1 C51 104.6(4)
C51A P1 Cu1 109.5(4)
C31 P1 Cu1 111.74(7)
C41 P1 Cu1 112.91(7)
C51 P1 Cu1 119.9(2)
C36 C31 C32 119.1(2)
C36 C31 P1 118.76(18)
C32 C31 P1 122.10(18)
C33 C32 C31 119.9(2)
C34 C33 C32 120.4(3)
C35 C34 C33 119.7(3)
C34 C35 C36 120.5(3)
C35 C36 C31 120.4(2)
C46 C41 C42 118.9(2)
C46 C41 P1 123.08(18)
C42 C41 P1 118.01(19)
C41 C42 C43 120.3(3)
C44 C43 C42 120.1(3)
C43 C44 C45 120.3(2)
C44 C45 C46 120.0(3)
C41 C46 C45 120.3(3)
C56 C51 C52 119.7(10)
C56 C51 P1 123.3(7)
C52 C51 P1 116.9(9)
C52A C51A C56A 117.6(18)
C52A C51A P1 116.1(16)
C56A C51A P1 126.3(11)
C53 C52 C51 115.2(12)
C51A C52A C53A 125(2)
C52 C53 C54 129.2(14)
C54A C53A C52A 109.5(17)
C53 C54 C55 116.0(8)
C55A C54A C53A 125.9(12)
C54 C55 C56 120.2(4)
C54A C55A C56A 120.5(7)
C51 C56 C55 119.6(6)
C55A C56A C51A 121.1(9)
H3 Cu2 B3 33.1(8)
H3 Cu2 P2 128.6(8)
B3 Cu2 P2 159.36(6)
H3 Cu2 B7 69.6(8)
B3 Cu2 B7 41.96(9)
P2 Cu2 B7 139.26(6)
H3 Cu2 Ir 84.9(8)
B3 Cu2 Ir 55.93(6)
P2 Cu2 Ir 144.705(19)
B7 Cu2 Ir 55.18(5)
H3 Cu2 Cu1 46.1(8)
B3 Cu2 Cu1 47.28(7)
P2 Cu2 Cu1 134.71(2)
B7 Cu2 Cu1 85.32(6)
Ir Cu2 Cu1 57.901(9)
H3 Cu2 H6 37.6(9)
B3 Cu2 H6 23.0(4)
P2 Cu2 H6 157.7(3)
B7 Cu2 H6 60.5(3)
Ir Cu2 H6 48.6(3)
Cu1 Cu2 H6 25.2(3)
C71 P2 C61 105.23(10)
C71 P2 C81 105.57(11)
C61 P2 C81 105.43(10)
C71 P2 Cu2 114.06(8)
C61 P2 Cu2 112.81(8)
C81 P2 Cu2 112.95(8)
C62 C61 C66 119.3(2)
C62 C61 P2 122.69(18)
C66 C61 P2 118.03(17)
C63 C62 C61 119.8(2)
C64 C63 C62 120.5(2)
C63 C64 C65 120.1(2)
C64 C65 C66 119.8(2)
C65 C66 C61 120.4(2)
C72 C71 C76 119.4(2)
C72 C71 P2 122.9(2)
C76 C71 P2 117.6(2)
C71 C72 C73 119.8(3)
C74 C73 C72 120.4(3)
C75 C74 C73 120.0(3)
C74 C75 C76 120.7(3)
C71 C76 C75 119.7(3)
C86 C81 C82 118.4(2)
C86 C81 P2 123.09(19)
C82 C81 P2 118.45(19)
C81 C82 C83 120.6(3)
C84 C83 C82 120.6(3)
C85 C84 C83 119.3(3)
C84 C85 C86 120.5(3)
C81 C86 C85 120.6(3)
O101 C101 C102 118.3(5)
O101 C101 C104 121.1(4)
C102 C101 C104 120.5(4)

loop_
_geom_bond_atom_site_label_1
_geom_bond_atom_site_label_2
_geom_bond_distance
Ir C12 1.883(2)
Ir C11 1.888(2)
Ir C2 2.1525(18)
Ir B3 2.246(2)
Ir B7 2.394(2)
Ir B5 2.395(2)
Ir B4 2.420(2)
Ir B6 2.427(2)
Ir Cu2 2.6047(3)
Ir Cu1 2.6799(3)
C11 O11 1.138(3)
C12 O12 1.147(3)
C2 C21 1.486(3)
C2 B4 1.599(3)
C2 B5 1.608(3)
C2 B8 1.681(3)
B3 H3 1.15(3)
B3 B9 1.718(3)
B3 B7 1.723(3)
B3 B6 1.723(4)
B3 Cu2 2.084(2)
B3 Cu1 2.137(2)
B4 B11 1.791(3)
B4 B8 1.820(4)
B4 B7 1.923(3)
B5 B10 1.804(4)
B5 B8 1.810(4)
B5 B6 1.919(3)
B6 H6 1.15(3)
B6 B10 1.777(3)
B6 B9 1.818(4)
B6 Cu1 2.223(2)
B7 H7 1.13(3)
B7 B11 1.796(4)
B7 B9 1.817(4)
B7 Cu2 2.564(3)
B8 B10 1.742(3)
B8 B11 1.749(4)
B9 B11 1.757(3)
B9 B10 1.770(4)
B10 B11 1.827(4)
C21 C22 1.378(3)
C21 C26 1.380(4)
C22 C23 1.393(3)
C23 C24 1.358(4)
C24 C25 1.376(5)
C25 C26 1.390(4)
Cu1 H3 2.10(3)
Cu1 P1 2.1854(6)
Cu1 Cu2 2.9051(5)
Cu1 H7 4.50(3)
P1 C51A 1.78(2)
P1 C31 1.815(2)
P1 C41 1.819(2)
P1 C51 1.854(11)
C31 C36 1.386(3)
C31 C32 1.394(3)
C32 C33 1.386(4)
C33 C34 1.378(4)
C34 C35 1.376(4)
C35 C36 1.380(4)
C41 C46 1.388(4)
C41 C42 1.393(3)
C42 C43 1.393(3)
C43 C44 1.371(4)
C44 C45 1.375(4)
C45 C46 1.397(3)
C51 C56 1.352(12)
C51 C52 1.427(18)
C51A C52A 1.38(3)
C51A C56A 1.433(19)
C52 C53 1.30(3)
C52A C53A 1.52(4)
C53 C54 1.32(2)
C53A C54A 1.47(3)
C54 C55 1.370(7)
C54A C55A 1.350(12)
C55 C56 1.393(6)
C55A C56A 1.395(11)
Cu2 H3 1.88(3)
Cu2 P2 2.1839(6)
Cu2 H6 4.31(3)
P2 C71 1.815(2)
P2 C61 1.819(2)
P2 C81 1.822(2)
C61 C62 1.393(3)
C61 C66 1.398(3)
C62 C63 1.388(3)
C63 C64 1.379(4)
C64 C65 1.386(4)
C65 C66 1.387(3)
C71 C72 1.376(4)
C71 C76 1.389(4)
C72 C73 1.399(4)
C73 C74 1.372(5)
C74 C75 1.355(5)
C75 C76 1.396(4)
C81 C86 1.381(3)
C81 C82 1.383(3)
C82 C83 1.383(4)
C83 C84 1.375(5)
C84 C85 1.366(4)
C85 C86 1.391(4)
C101 O101 1.183(4)
C101 C102 1.457(6)
C101 C104 1.488(6)
